data_1506905
loop_
_publ_author_name
'Lovely, Carl J.'
'Du, Hongwang'
'He, Yong'
'Rasika Dias, H. V.'

_publ_section_title
;
 Oxidative rearrangement of imidazoles with dimethyldioxirane.
;
_journal_issue 5
_journal_name_full 'Organic letters'
_journal_page_first 735
_journal_page_last 738
_journal_paper_doi 10.1021/ol036403w
_journal_volume 6
_journal_year 2004
_chemical_formula_sum 'C35 H50 N3 O5.5 Si2'
_chemical_formula_weight 656.96
_chemical_name_systematic
; 
 ? 
;
_space_group_IT_number 14
_symmetry_space_group_name_Hall '-P 2yn'
_symmetry_space_group_name_H-M 'P 1 21/n 1'
_atom_sites_solution_hydrogens geom
_atom_sites_solution_primary direct
_atom_sites_solution_secondary difmap
_audit_creation_method SHELXL
_cell_angle_alpha 90.00
_cell_angle_beta 95.24(3)
_cell_angle_gamma 90.00
_cell_formula_units_Z 8
_cell_length_a 14.007(3)
_cell_length_b 18.438(4)
_cell_length_c 29.115(6)
_cell_measurement_temperature 293(2)
_cell_volume 7488(3)
_computing_structure_refinement 'SHELXL-93 (Sheldrick, 1993)'
_computing_structure_solution 'SHELXS-86 (Sheldrick, 1990)'
_diffrn_ambient_temperature 293(2)
_diffrn_radiation_monochromator graphite
_diffrn_radiation_source 'fine-focus sealed tube'
_diffrn_radiation_type MoK\a
_diffrn_radiation_wavelength 0.71073
_diffrn_reflns_av_R_equivalents 0.0622
_diffrn_reflns_av_sigmaI/netI 0.0761
_diffrn_reflns_limit_h_max 15
_diffrn_reflns_limit_h_min -15
_diffrn_reflns_limit_k_max 20
_diffrn_reflns_limit_k_min -20
_diffrn_reflns_limit_l_max 25
_diffrn_reflns_limit_l_min -32
_diffrn_reflns_number 31478
_diffrn_reflns_theta_max 23.32
_diffrn_reflns_theta_min 1.68
_exptl_absorpt_coefficient_mu 0.138
_exptl_crystal_density_diffrn 1.166
_exptl_crystal_F_000 2824
_refine_diff_density_max 0.867
_refine_diff_density_min -0.484
_refine_diff_density_rms 0.074
_refine_ls_extinction_method none
_refine_ls_goodness_of_fit_all 0.997
_refine_ls_goodness_of_fit_obs 1.080
_refine_ls_matrix_type full
_refine_ls_number_parameters 855
_refine_ls_number_reflns 10791
_refine_ls_number_restraints 42
_refine_ls_restrained_S_all 1.008
_refine_ls_restrained_S_obs 1.080
_refine_ls_R_factor_all 0.1656
_refine_ls_R_factor_obs 0.0888
_refine_ls_shift/esd_max -0.448
_refine_ls_shift/esd_mean 0.028
_refine_ls_structure_factor_coef Fsqd
_refine_ls_weighting_details 'w=1/[\s^2^(Fo^2^)+(0.1742P)^2^+9.4765P] where P=(Fo^2^+2Fc^2^)/3'
_refine_ls_weighting_scheme calc
_refine_ls_wR_factor_all 0.3269
_refine_ls_wR_factor_obs 0.2448
_reflns_number_observed 5487
_reflns_number_total 10797
_reflns_observed_criterion >2sigma(I)
_cod_data_source_file ol036403wsi20040123_012217.cif
_cod_data_source_block sgb
_cod_depositor_comments
;
The following automatic conversions were performed:

'_refine_ls_weighting_scheme' value 'calc
w=1/[\s^2^(Fo^2^)+(0.1742P)^2^+9.4765P] where P=(Fo^2^+2Fc^2^)/3' was
changed to 'calc'. New tag '_refine_ls_weighting_details' was
created. The value of the new tag was set to
'w=1/[\s^2^(Fo^2^)+(0.1742P)^2^+9.4765P] where P=(Fo^2^+2Fc^2^)/3'.

Automatic conversion script
Id: cif_fix_values 3143 2015-03-26 13:38:13Z robertas 
;
_cod_original_cell_volume 7487.8(26)
_cod_original_formula_sum 'C35 H50 N3 O5.50 Si2'
_cod_database_code 1506905

loop_
_symmetry_equiv_pos_as_xyz
'x, y, z'
'-x+1/2, y+1/2, -z+1/2'
'-x, -y, -z'
'x-1/2, -y-1/2, z-1/2'

loop_
_atom_site_aniso_label
_atom_site_aniso_U_11
_atom_site_aniso_U_22
_atom_site_aniso_U_33
_atom_site_aniso_U_23
_atom_site_aniso_U_13
_atom_site_aniso_U_12
Si5A 0.0728(13) 0.0556(11) 0.0846(14) -0.0120(10) 0.0094(10) 0.0067(9)
Si6A 0.069(4) 0.055(3) 0.071(4) 0.026(2) 0.006(3) 0.007(3)
Si6B 0.158(9) 0.088(4) 0.115(7) 0.047(4) -0.012(6) -0.008(6)
O1A 0.081(3) 0.101(4) 0.057(3) 0.009(3) 0.020(3) -0.016(3)
O3A 0.089(3) 0.090(3) 0.058(3) 0.009(2) -0.005(2) -0.046(3)
O5A 0.056(2) 0.050(2) 0.065(3) -0.008(2) 0.003(2) -0.001(2)
O6A 0.081(3) 0.068(3) 0.073(3) 0.018(2) -0.002(3) 0.012(2)
O41A 0.041(3) 0.080(3) 0.071(3) 0.011(2) 0.000(2) 0.008(2)
N2A 0.057(3) 0.061(3) 0.043(3) 0.002(2) 0.002(2) -0.005(2)
N42A 0.048(3) 0.049(3) 0.049(3) 0.004(2) 0.003(2) 0.008(2)
N44A 0.036(3) 0.055(3) 0.062(3) 0.006(3) 0.003(2) -0.001(2)
C1A 0.059(4) 0.057(4) 0.056(4) 0.006(3) 0.013(3) 0.001(3)
C3A 0.070(4) 0.049(3) 0.048(4) 0.002(3) 0.000(3) -0.005(3)
C4A 0.042(3) 0.044(3) 0.048(3) 0.005(3) 0.001(3) 0.003(2)
C5A 0.042(3) 0.046(3) 0.054(4) -0.002(3) -0.001(3) 0.001(2)
C6A 0.039(3) 0.056(3) 0.057(4) 0.007(3) -0.001(3) 0.000(3)
C7A 0.055(3) 0.044(3) 0.048(4) 0.003(3) 0.002(3) 0.008(3)
C8A 0.042(3) 0.059(4) 0.055(4) 0.003(3) 0.004(3) 0.009(3)
C21A 0.065(4) 0.058(4) 0.046(4) 0.012(3) 0.001(3) -0.005(3)
C22A 0.091(5) 0.085(5) 0.057(5) 0.006(4) -0.002(4) -0.004(4)
C23A 0.124(8) 0.122(7) 0.053(5) 0.005(5) -0.016(5) -0.020(6)
C24A 0.085(6) 0.148(8) 0.067(6) 0.030(6) -0.019(5) -0.016(6)
C25A 0.079(6) 0.154(8) 0.062(6) 0.023(5) -0.005(5) 0.007(5)
C26A 0.066(5) 0.101(5) 0.063(5) 0.011(4) 0.000(4) -0.002(4)
C41A 0.044(4) 0.044(3) 0.050(4) 0.000(3) 0.005(3) 0.003(3)
C43A 0.058(4) 0.046(3) 0.055(4) 0.000(3) 0.011(3) 0.002(3)
C45A 0.071(4) 0.054(4) 0.051(4) 0.008(3) 0.002(3) 0.011(3)
C46A 0.066(4) 0.068(4) 0.043(4) 0.008(3) -0.001(3) -0.001(3)
C47A 0.089(6) 0.146(8) 0.065(5) -0.020(5) 0.007(4) -0.037(5)
C48A 0.143(9) 0.215(12) 0.070(6) -0.044(7) 0.032(6) -0.062(9)
C49A 0.182(12) 0.194(12) 0.073(7) -0.042(7) -0.001(7) -0.046(10)
C50A 0.212(13) 0.181(11) 0.090(8) -0.036(8) 0.004(8) -0.103(10)
C51A 0.146(8) 0.120(7) 0.062(5) 0.000(5) 0.008(5) -0.051(6)
C52A 0.088(6) 0.089(6) 0.144(8) -0.013(5) -0.005(5) 0.025(5)
C53A 0.125(7) 0.090(6) 0.111(7) -0.010(5) 0.052(6) -0.004(5)
C54A 0.109(6) 0.077(5) 0.104(7) -0.031(5) 0.005(5) -0.006(5)
C55A 0.144(9) 0.126(8) 0.163(10) -0.043(7) -0.056(8) 0.009(7)
C56A 0.206(12) 0.106(8) 0.179(11) -0.076(8) 0.042(9) 0.005(8)
C57A 0.183(11) 0.116(8) 0.183(11) -0.029(8) 0.046(9) -0.086(8)
C61A 0.066(4) 0.064(4) 0.074(5) 0.019(3) 0.002(4) -0.006(3)
C62A 0.091(7) 0.162(10) 0.144(9) 0.051(8) 0.026(6) 0.036(6)
C63A 0.129(18) 0.023(8) 0.096(16) 0.022(9) 0.019(14) 0.010(10)
C64A 0.077(10) 0.078(10) 0.056(10) 0.037(8) 0.010(9) 0.007(8)
C65A 0.059(12) 0.153(22) 0.145(27) 0.045(18) 0.024(15) -0.007(15)
C66A 0.155(20) 0.126(16) 0.129(17) 0.094(14) 0.016(15) 0.054(15)
C67A 0.136(23) 0.137(21) 0.053(11) 0.018(12) -0.021(12) -0.014(18)
C62B 0.428(70) 0.144(34) 0.262(54) 0.049(32) -0.172(46) -0.138(37)
C63B 0.214(51) 0.269(53) 0.139(29) 0.138(32) 0.093(29) 0.065(34)
C64B 0.210(31) 0.136(21) 0.168(25) 0.085(19) -0.081(25) -0.034(20)
C65B 0.287(41) 0.170(27) 0.269(43) 0.068(28) -0.144(34) 0.070(30)
C66B 0.242(52) 0.119(25) 0.363(64) -0.014(37) -0.179(44) -0.033(33)
Si5C 0.086(3) 0.043(2) 0.077(3) 0.004(2) 0.016(2) 0.005(2)
Si6C 0.053(2) 0.060(2) 0.103(3) -0.028(2) 0.013(2) 0.000(2)
Si5D 0.062(2) 0.049(2) 0.075(3) 0.012(2) 0.006(2) 0.001(2)
Si6D 0.098(4) 0.073(3) 0.136(5) -0.030(3) 0.014(3) -0.006(3)
O1C 0.066(3) 0.098(4) 0.080(3) 0.007(3) 0.028(3) 0.014(3)
O3C 0.058(3) 0.074(3) 0.059(3) 0.001(2) 0.011(2) 0.018(2)
O5C 0.061(3) 0.045(2) 0.093(3) 0.016(2) -0.015(2) -0.001(2)
O6C 0.134(4) 0.059(3) 0.090(4) -0.014(3) -0.020(3) -0.010(3)
O41C 0.050(3) 0.086(3) 0.091(3) -0.021(3) 0.001(2) -0.018(2)
N2C 0.056(3) 0.051(3) 0.053(3) 0.005(2) 0.011(3) 0.009(2)
N42C 0.063(3) 0.066(3) 0.059(4) -0.004(3) -0.001(3) -0.002(3)
N44C 0.038(3) 0.057(3) 0.075(4) 0.015(3) -0.004(3) -0.005(2)
C1C 0.054(4) 0.049(3) 0.076(5) 0.002(3) 0.021(4) 0.005(3)
C3C 0.053(4) 0.037(3) 0.060(4) 0.004(3) 0.009(3) 0.003(3)
C4C 0.045(3) 0.042(3) 0.066(4) 0.005(3) -0.004(3) -0.004(2)
C5C 0.047(3) 0.044(3) 0.072(4) 0.006(3) -0.010(3) -0.005(3)
C6C 0.044(3) 0.046(3) 0.080(5) -0.007(3) -0.004(3) 0.006(3)
C7C 0.050(3) 0.035(3) 0.064(4) 0.000(3) 0.003(3) -0.007(2)
C8C 0.040(3) 0.050(3) 0.072(4) 0.001(3) 0.005(3) -0.006(3)
C21C 0.057(4) 0.053(3) 0.049(4) -0.004(3) 0.009(3) 0.011(3)
C22C 0.065(4) 0.069(4) 0.058(4) 0.007(3) 0.008(4) 0.006(3)
C23C 0.094(6) 0.092(5) 0.061(5) 0.011(4) 0.012(4) 0.011(5)
C24C 0.102(7) 0.107(6) 0.064(5) -0.009(5) -0.013(5) 0.016(5)
C25C 0.078(5) 0.083(5) 0.082(6) -0.011(4) 0.002(4) -0.005(4)
C26C 0.059(4) 0.065(4) 0.067(5) -0.004(3) 0.003(3) 0.000(3)
C41C 0.055(4) 0.052(4) 0.072(5) -0.003(3) -0.001(4) -0.007(3)
C43C 0.052(4) 0.067(4) 0.065(5) 0.012(4) 0.003(3) 0.001(3)
C45C 0.095(5) 0.080(5) 0.071(5) -0.006(4) 0.001(4) -0.009(4)
C46C 0.074(5) 0.093(5) 0.057(5) -0.018(4) -0.003(4) -0.008(4)
C47C 0.099(6) 0.137(8) 0.071(6) -0.007(6) -0.003(5) -0.022(6)
C48C 0.173(13) 0.183(13) 0.085(8) 0.034(8) -0.025(8) -0.037(10)
C49C 0.265(21) 0.155(12) 0.104(10) 0.060(9) -0.081(13) -0.039(12)
C50C 0.208(15) 0.142(10) 0.126(10) 0.012(9) -0.067(10) 0.050(10)
C51C 0.101(7) 0.148(9) 0.087(7) -0.019(6) -0.019(5) 0.026(6)
O1S 0.074(4) 0.079(4) 0.209(7) 0.024(4) -0.033(4) -0.010(3)

loop_
_atom_site_label
_atom_site_type_symbol
_atom_site_fract_x
_atom_site_fract_y
_atom_site_fract_z
_atom_site_U_iso_or_equiv
_atom_site_thermal_displace_type
_atom_site_occupancy
_atom_site_calc_flag
_atom_site_refinement_flags
_atom_site_disorder_group
Si5A Si 0.09568(14) 0.81556(10) 0.02985(7) 0.0709(6) Uani 1 d . .
Si6A Si 0.0733(4) 0.8721(4) -0.1468(3) 0.065(2) Uani 0.50 d PD 1
Si6B Si 0.1184(7) 0.8791(5) -0.1559(4) 0.122(3) Uani 0.50 d PD 2
O1A O 0.1912(3) 0.6758(3) -0.1794(2) 0.0787(13) Uani 1 d . .
O3A O -0.0129(3) 0.5518(3) -0.09658(15) 0.0797(14) Uani 1 d . .
O5A O 0.1637(3) 0.7616(2) 0.00153(14) 0.0570(10) Uani 1 d . .
O6A O 0.1266(3) 0.8016(2) -0.1221(2) 0.0748(13) Uani 1 d D .
O41A O 0.2978(3) 0.6132(2) 0.00943(14) 0.0639(11) Uani 1 d . .
N2A N 0.0675(3) 0.6238(3) -0.1444(2) 0.0539(12) Uani 1 d . .
N42A N 0.1646(3) 0.5842(2) 0.0457(2) 0.0490(12) Uani 1 d . .
N44A N 0.0443(3) 0.6180(2) -0.0059(2) 0.0512(12) Uani 1 d . .
H44A H -0.0155(3) 0.6266(2) -0.0188(2) 0.061 Uiso 1 d R .
C1A C 0.1591(4) 0.6531(3) -0.1455(2) 0.057(2) Uani 1 d . .
C3A C 0.0567(5) 0.5873(3) -0.1028(2) 0.056(2) Uani 1 d . .
C4A C 0.1328(4) 0.6366(3) -0.0251(2) 0.0449(13) Uani 1 d . .
C5A C 0.1400(4) 0.7175(3) -0.0375(2) 0.0478(14) Uani 1 d . .
H5AA H 0.0808(4) 0.7334(3) -0.0535(2) 0.057 Uiso 1 d R .
C6A C 0.2190(4) 0.7208(3) -0.0704(2) 0.0512(14) Uani 1 d . .
H6AA H 0.2783(4) 0.7195(3) -0.0511(2) 0.061 Uiso 1 d R .
C7A C 0.1467(4) 0.5981(3) -0.0709(2) 0.0491(14) Uani 1 d . .
H7AA H 0.1773(4) 0.5520(3) -0.0648(2) 0.059 Uiso 1 d R .
C8A C 0.2105(4) 0.6483(3) -0.0980(2) 0.0520(15) Uani 1 d . .
H8AA H 0.2725(4) 0.6269(3) -0.0997(2) 0.062 Uiso 1 d R .
C21A C -0.0048(5) 0.6234(3) -0.1824(2) 0.057(2) Uani 1 d . .
C22A C 0.0135(6) 0.5926(4) -0.2237(2) 0.078(2) Uani 1 d . .
H22A H 0.0753(6) 0.5718(4) -0.2271(2) 0.094 Uiso 1 d R .
C23A C -0.0583(7) 0.5932(5) -0.2604(3) 0.101(3) Uani 1 d . .
H23A H -0.0487(7) 0.5700(5) -0.2892(3) 0.121 Uiso 1 d R .
C24A C -0.1454(7) 0.6258(5) -0.2542(3) 0.102(3) Uani 1 d . .
H24A H -0.1948(7) 0.6284(5) -0.2793(3) 0.122 Uiso 1 d R .
C25A C -0.1615(6) 0.6552(5) -0.2141(3) 0.099(3) Uani 1 d . .
H25A H -0.2226(6) 0.6769(5) -0.2105(3) 0.119 Uiso 1 d R .
C26A C -0.0911(5) 0.6548(4) -0.1772(2) 0.077(2) Uani 1 d . .
H26A H -0.1026(5) 0.6765(4) -0.1483(2) 0.092 Uiso 1 d R .
C41A C 0.2119(4) 0.6125(3) 0.0108(2) 0.0458(13) Uani 1 d . .
C43A C 0.0675(4) 0.5881(3) 0.0326(2) 0.0528(15) Uani 1 d . .
H43A H 0.0209(4) 0.5688(3) 0.0515(2) 0.063 Uiso 1 d R .
C45A C 0.2108(4) 0.5428(3) 0.0847(2) 0.059(2) Uani 1 d . .
H45A H 0.2740(4) 0.5296(3) 0.0775(2) 0.071 Uiso 1 d R .
H45B H 0.1751(4) 0.4990(3) 0.0882(2) 0.071 Uiso 1 d R .
C46A C 0.2191(5) 0.5832(3) 0.1293(2) 0.059(2) Uani 1 d . .
C47A C 0.1655(6) 0.5644(5) 0.1644(3) 0.100(3) Uani 1 d . .
H47A H 0.1219(6) 0.5243(5) 0.1598(3) 0.120 Uiso 1 d R .
C48A C 0.1739(8) 0.5992(7) 0.2062(3) 0.141(4) Uani 1 d . .
H48A H 0.1335(8) 0.5862(7) 0.2298(3) 0.169 Uiso 1 d R .
C49A C 0.2360(10) 0.6534(8) 0.2137(4) 0.150(4) Uani 1 d . .
H49A H 0.2400(10) 0.6794(8) 0.2424(4) 0.180 Uiso 1 d R .
C50A C 0.2946(10) 0.6739(7) 0.1796(4) 0.162(5) Uani 1 d . .
H50A H 0.3436(10) 0.7100(7) 0.1856(4) 0.194 Uiso 1 d R .
C51A C 0.2825(7) 0.6380(5) 0.1377(3) 0.109(3) Uani 1 d . .
H51A H 0.3196(7) 0.6528(5) 0.1132(3) 0.131 Uiso 1 d R .
C52A C 0.0022(6) 0.8570(4) -0.0093(3) 0.108(3) Uani 1 d . .
H52A H 0.0313(6) 0.8843(4) -0.0324(3) 0.161 Uiso 1 d R .
H52B H -0.0375(6) 0.8196(4) -0.0238(3) 0.161 Uiso 1 d R .
H52C H -0.0363(6) 0.8888(4) 0.0075(3) 0.161 Uiso 1 d R .
C53A C 0.0391(6) 0.7641(4) 0.0745(3) 0.106(3) Uani 1 d . .
H53A H -0.0048(6) 0.7293(4) 0.0599(3) 0.159 Uiso 1 d R .
H53B H 0.0880(6) 0.7394(4) 0.0937(3) 0.159 Uiso 1 d R .
H53C H 0.0050(6) 0.7965(4) 0.0930(3) 0.159 Uiso 1 d R .
C54A C 0.1819(6) 0.8840(4) 0.0574(3) 0.097(3) Uani 1 d . .
C55A C 0.2555(8) 0.8466(6) 0.0929(4) 0.148(4) Uani 1 d . .
H55A H 0.2995(8) 0.8821(6) 0.1066(4) 0.223 Uiso 1 d R .
H55B H 0.2233(8) 0.8232(6) 0.1166(4) 0.223 Uiso 1 d R .
H55C H 0.2901(8) 0.8111(6) 0.0769(4) 0.223 Uiso 1 d R .
C56A C 0.1243(9) 0.9412(5) 0.0839(4) 0.162(5) Uani 1 d . .
H56A H 0.1679(9) 0.9767(5) 0.0979(4) 0.243 Uiso 1 d R .
H56B H 0.0769(9) 0.9648(5) 0.0632(4) 0.243 Uiso 1 d R .
H56C H 0.0934(9) 0.9164(5) 0.1075(4) 0.243 Uiso 1 d R .
C57A C 0.2332(8) 0.9230(6) 0.0206(4) 0.159(5) Uani 1 d . .
H57A H 0.2773(8) 0.9582(6) 0.0346(4) 0.238 Uiso 1 d R .
H57B H 0.2676(8) 0.8878(6) 0.0043(4) 0.238 Uiso 1 d R .
H57C H 0.1867(8) 0.9469(6) -0.0005(4) 0.238 Uiso 1 d R .
C61A C 0.2175(5) 0.7906(3) -0.0984(2) 0.068(2) Uani 1 d . .
H61A H 0.2333(5) 0.8312(3) -0.0785(2) 0.082 Uiso 1 d R .
H61B H 0.2649(5) 0.7875(3) -0.1202(2) 0.082 Uiso 1 d R .
C62A C -0.0621(7) 0.8670(6) -0.1442(4) 0.131(4) Uani 1 d D .
C63A C 0.1300(20) 0.9563(10) -0.1166(9) 0.082(8) Uani 0.50 d PD 1
H63A H 0.1149(20) 0.9550(10) -0.0851(9) 0.123 Uiso 0.50 d PR 1
H63B H 0.1981(20) 0.9601(10) -0.1175(9) 0.123 Uiso 0.50 d PR 1
H63C H 0.0994(20) 0.9975(10) -0.1319(9) 0.123 Uiso 0.50 d PR 1
C64A C 0.1017(12) 0.8740(8) -0.2088(5) 0.070(4) Uani 0.50 d PD 1
C65A C 0.2179(24) 0.8614(27) -0.2109(16) 0.118(12) Uani 0.50 d PD 1
H65A H 0.2261(24) 0.8627(27) -0.2432(16) 0.178 Uiso 0.50 d PR 1
H65B H 0.2624(24) 0.8944(27) -0.1948(16) 0.178 Uiso 0.50 d PR 1
H65C H 0.2297(24) 0.8132(27) -0.1993(16) 0.178 Uiso 0.50 d PR 1
C66A C 0.0742(17) 0.9466(11) -0.2321(7) 0.137(9) Uani 0.50 d PD 1
H66A H 0.0883(17) 0.9465(11) -0.2638(7) 0.205 Uiso 0.50 d PR 1
H66B H 0.0065(17) 0.9525(11) -0.2307(7) 0.205 Uiso 0.50 d PR 1
H66C H 0.1077(17) 0.9859(11) -0.2161(7) 0.205 Uiso 0.50 d PR 1
C67A C 0.0507(21) 0.8142(20) -0.2342(8) 0.111(9) Uani 0.50 d PD 1
H67A H 0.0682(21) 0.8179(20) -0.2652(8) 0.166 Uiso 0.50 d PR 1
H67B H 0.0733(21) 0.7689(20) -0.2211(8) 0.166 Uiso 0.50 d PR 1
H67C H -0.0178(21) 0.8165(20) -0.2343(8) 0.166 Uiso 0.50 d PR 1
C62B C 0.1366(43) 0.9619(22) -0.1215(17) 0.290(33) Uani 0.50 d PD 2
H62C H 0.0985(43) 0.9687(22) -0.0961(17) 0.436 Uiso 0.50 d PR 2
H62D H 0.2018(43) 0.9522(22) -0.1100(17) 0.436 Uiso 0.50 d PR 2
H62E H 0.1342(43) 1.0050(22) -0.1401(17) 0.436 Uiso 0.50 d PR 2
C63B C 0.1982(36) 0.8792(33) -0.2063(17) 0.203(29) Uani 0.50 d PD 2
H63D H 0.2618(36) 0.8817(33) -0.1909(17) 0.304 Uiso 0.50 d PR 2
H63E H 0.1925(36) 0.8365(33) -0.2253(17) 0.304 Uiso 0.50 d PR 2
H63F H 0.1863(36) 0.9214(33) -0.2252(17) 0.304 Uiso 0.50 d PR 2
C64B C -0.0023(22) 0.8759(14) -0.1837(10) 0.177(13) Uani 0.50 d PD 2
C65B C -0.0183(26) 0.9476(16) -0.2114(12) 0.253(19) Uani 0.50 d PD 2
H65D H -0.0809(26) 0.9488(16) -0.2278(12) 0.379 Uiso 0.50 d PR 2
H65E H -0.0140(26) 0.9842(16) -0.1878(12) 0.379 Uiso 0.50 d PR 2
H65F H 0.0293(26) 0.9565(16) -0.2324(12) 0.379 Uiso 0.50 d PR 2
C66B C -0.0011(31) 0.8143(26) -0.2231(17) 0.254(31) Uani 0.50 d PD 2
H66D H -0.0603(31) 0.8067(26) -0.2418(17) 0.381 Uiso 0.50 d PR 2
H66E H 0.0461(31) 0.8330(26) -0.2419(17) 0.381 Uiso 0.50 d PR 2
H66F H 0.0209(31) 0.7691(26) -0.2096(17) 0.381 Uiso 0.50 d PR 2
Si5C Si 0.4137(3) 0.1664(2) 0.0770(2) 0.0681(11) Uani 0.50 d PD 1
Si6C Si 0.3505(3) 0.1740(2) -0.0816(2) 0.0716(11) Uani 0.50 d PD 1
Si5D Si 0.3784(3) 0.1899(2) 0.1026(2) 0.0619(10) Uani 0.50 d PD 2
Si6D Si 0.4295(4) 0.1853(3) -0.1005(2) 0.102(2) Uani 0.50 d PD 2
O1C O 0.4541(3) 0.3903(3) -0.0968(2) 0.0804(14) Uani 1 d . .
O3C O 0.2166(3) 0.4430(2) -0.00567(14) 0.0632(11) Uani 1 d . .
O5C O 0.4454(3) 0.2525(2) 0.0746(2) 0.0680(12) Uani 1 d D .
O6C O 0.4063(4) 0.2427(2) -0.0530(2) 0.096(2) Uani 1 d D .
O41C O 0.5512(3) 0.4172(2) 0.0912(2) 0.0760(13) Uani 1 d . .
N2C N 0.3188(3) 0.4134(2) -0.0600(2) 0.0526(12) Uani 1 d . .
N42C N 0.4189(4) 0.4196(3) 0.1329(2) 0.0632(14) Uani 1 d . .
N44C N 0.3030(3) 0.3752(3) 0.0830(2) 0.0572(13) Uani 1 d . .
H44B H 0.2451(3) 0.3599(3) 0.0709(2) 0.069 Uiso 1 d R .
C1C C 0.4157(4) 0.3982(3) -0.0618(2) 0.059(2) Uani 1 d . .
C3C C 0.2959(4) 0.4277(3) -0.0151(2) 0.0498(14) Uani 1 d . .
C4C C 0.3898(4) 0.3761(3) 0.0594(2) 0.0516(15) Uani 1 d . .
C5C C 0.4129(4) 0.3023(3) 0.0395(2) 0.055(2) Uani 1 d . .
H5CA H 0.3566(4) 0.2833(3) 0.0224(2) 0.066 Uiso 1 d R .
C6C C 0.4872(4) 0.3171(3) 0.0062(2) 0.058(2) Uani 1 d . .
H6CA H 0.5470(4) 0.3206(3) 0.0250(2) 0.069 Uiso 1 d R .
C7C C 0.3878(4) 0.4257(3) 0.0164(2) 0.0500(14) Uani 1 d . .
H7CA H 0.4053(4) 0.4742(3) 0.0258(2) 0.060 Uiso 1 d R .
C8C C 0.4625(4) 0.3942(3) -0.0135(2) 0.054(2) Uani 1 d . .
H8CA H 0.5186(4) 0.4243(3) -0.0109(2) 0.065 Uiso 1 d R .
C21C C 0.2496(4) 0.4182(3) -0.0997(2) 0.0528(15) Uani 1 d . .
C22C C 0.2712(5) 0.4587(3) -0.1369(2) 0.064(2) Uani 1 d . .
H22B H 0.3305(5) 0.4850(3) -0.1357(2) 0.077 Uiso 1 d R .
C23C C 0.2070(6) 0.4615(4) -0.1746(3) 0.082(2) Uani 1 d . .
H23B H 0.2219(6) 0.4881(4) -0.2014(3) 0.099 Uiso 1 d R .
C24C C 0.1206(6) 0.4251(5) -0.1760(3) 0.092(2) Uani 1 d . .
H24B H 0.0744(6) 0.4285(5) -0.2023(3) 0.111 Uiso 1 d R .
C25C C 0.0996(5) 0.3844(4) -0.1382(3) 0.081(2) Uani 1 d . .
H25B H 0.0404(5) 0.3580(4) -0.1386(3) 0.098 Uiso 1 d R .
C26C C 0.1648(4) 0.3818(3) -0.0994(2) 0.064(2) Uani 1 d . .
H26B H 0.1516(4) 0.3547(3) -0.0725(2) 0.077 Uiso 1 d R .
C41C C 0.4671(5) 0.4055(3) 0.0949(2) 0.060(2) Uani 1 d . .
C43C C 0.3246(4) 0.3989(3) 0.1230(3) 0.061(2) Uani 1 d . .
H43B H 0.2780(4) 0.4031(3) 0.1451(3) 0.073 Uiso 1 d R .
C45C C 0.4613(6) 0.4529(4) 0.1761(2) 0.083(2) Uani 1 d . .
H45C H 0.4168(6) 0.4873(4) 0.1866(2) 0.099 Uiso 1 d R .
H45D H 0.5185(6) 0.4786(4) 0.1699(2) 0.099 Uiso 1 d R .
C46C C 0.4867(5) 0.3974(4) 0.2128(2) 0.075(2) Uani 1 d . .
C47C C 0.4265(7) 0.3836(6) 0.2464(3) 0.103(3) Uani 1 d . .
H47B H 0.3686(7) 0.4116(6) 0.2460(3) 0.123 Uiso 1 d R .
C48C C 0.4487(11) 0.3327(8) 0.2789(4) 0.149(5) Uani 1 d . .
H48B H 0.4054(11) 0.3240(8) 0.3021(4) 0.179 Uiso 1 d R .
C49C C 0.5304(15) 0.2931(8) 0.2796(5) 0.181(8) Uani 1 d . .
H49B H 0.5448(15) 0.2559(8) 0.3023(5) 0.217 Uiso 1 d R .
C50C C 0.5928(11) 0.3088(7) 0.2461(5) 0.164(5) Uani 1 d . .
H50B H 0.6519(11) 0.2822(7) 0.2469(5) 0.196 Uiso 1 d R .
C51C C 0.5714(7) 0.3592(6) 0.2133(3) 0.114(3) Uani 1 d . .
H51B H 0.6145(7) 0.3692(6) 0.1902(3) 0.137 Uiso 1 d R .
C52C C 0.2887(6) 0.1522(5) 0.0536(3) 0.110(3) Uiso 1 d D .
C56C C 0.5296(9) 0.1579(7) 0.1649(4) 0.153(4) Uiso 1 d D .
C53C C 0.4929(15) 0.1008(11) 0.0513(7) 0.134(7) Uiso 0.50 d PD 1
H53D H 0.4905(15) 0.1076(11) 0.0185(7) 0.201 Uiso 0.50 d PR 1
H53E H 0.5569(15) 0.1095(11) 0.0648(7) 0.201 Uiso 0.50 d PR 1
H53F H 0.4744(15) 0.0521(11) 0.0578(7) 0.201 Uiso 0.50 d PR 1
C54C C 0.4210(11) 0.1509(8) 0.1408(5) 0.080(4) Uiso 0.50 d PD 1
C55C C 0.3718(17) 0.0725(13) 0.1547(9) 0.315(13) Uiso 1 d D 1
H55D H 0.3775(17) 0.0665(13) 0.1875(9) 0.472 Uiso 1 d R 1
H55E H 0.3054(17) 0.0711(13) 0.1432(9) 0.472 Uiso 1 d R 1
H55F H 0.4056(17) 0.0341(13) 0.1409(9) 0.472 Uiso 1 d R 1
C57C C 0.3570(12) 0.2128(10) 0.1646(6) 0.222(8) Uiso 1 d D 1
H57D H 0.3601(12) 0.2057(10) 0.1974(6) 0.333 Uiso 1 d R 1
H57E H 0.3822(12) 0.2598(10) 0.1581(6) 0.333 Uiso 1 d R 1
H57F H 0.2915(12) 0.2097(10) 0.1518(6) 0.333 Uiso 1 d R 1
C53D C 0.3060(14) 0.2240(11) 0.1477(6) 0.102(6) Uiso 0.50 d PD 2
H53G H 0.3463(14) 0.2428(11) 0.1734(6) 0.153 Uiso 0.50 d PR 2
H53H H 0.2640(14) 0.2616(11) 0.1351(6) 0.153 Uiso 0.50 d PR 2
H53I H 0.2687(14) 0.1844(11) 0.1579(6) 0.153 Uiso 0.50 d PR 2
C54D C 0.4744(11) 0.1250(8) 0.1238(5) 0.084(4) Uiso 0.50 d PD 2
C55D C 0.5382(12) 0.1068(9) 0.0855(6) 0.096(5) Uiso 0.50 d PD 2
H55G H 0.5878(12) 0.0740(9) 0.0972(6) 0.144 Uiso 0.50 d PR 2
H55H H 0.4995(12) 0.0839(9) 0.0606(6) 0.144 Uiso 0.50 d PR 2
H55I H 0.5666(12) 0.1500(9) 0.0744(6) 0.144 Uiso 0.50 d PR 2
C57D C 0.4263(18) 0.0574(12) 0.1419(8) 0.133(7) Uiso 0.50 d PD 2
H57G H 0.4766(18) 0.0247(12) 0.1528(8) 0.200 Uiso 0.50 d PR 2
H57H H 0.3825(18) 0.0632(12) 0.1651(8) 0.200 Uiso 0.50 d PR 2
H57I H 0.3926(18) 0.0380(12) 0.1144(8) 0.200 Uiso 0.50 d PR 2
C61C C 0.4969(5) 0.2585(4) -0.0293(3) 0.082(2) Uiso 1 d . .
H61C H 0.5398(5) 0.2743(4) -0.0512(3) 0.098 Uiso 1 d R .
H61D H 0.5226(5) 0.2153(4) -0.0146(3) 0.098 Uiso 1 d R .
C63C C 0.2244(10) 0.1682(8) -0.0811(5) 0.078(4) Uiso 0.50 d PD .
C65C C 0.3020(10) 0.2512(7) -0.1626(5) 0.075(4) Uiso 0.50 d PD .
C67C C 0.3212(9) 0.1152(7) -0.1688(5) 0.072(4) Uiso 0.50 d PD .
C62C C 0.4092(13) 0.0897(9) -0.0597(6) 0.104(5) Uiso 0.50 d PD 1
H62F H 0.3994(13) 0.0848(9) -0.0277(6) 0.157 Uiso 0.50 d PR 1
H62G H 0.3832(13) 0.0482(9) -0.0764(6) 0.157 Uiso 0.50 d PR 1
H62H H 0.4766(13) 0.0931(9) -0.0631(6) 0.157 Uiso 0.50 d PR 1
C64C C 0.3683(12) 0.1874(8) -0.1457(5) 0.084(4) Uiso 0.50 d PD 1
C66C C 0.4760(16) 0.1999(13) -0.1492(8) 0.120(8) Uiso 0.50 d PD 1
H66G H 0.4891(16) 0.2079(13) -0.1806(8) 0.180 Uiso 0.50 d PR 1
H66H H 0.4983(16) 0.2407(13) -0.1307(8) 0.180 Uiso 0.50 d PR 1
H66I H 0.5084(16) 0.1568(13) -0.1377(8) 0.180 Uiso 0.50 d PR 1
C62D C 0.4825(18) 0.0963(13) -0.0797(9) 0.167(9) Uiso 0.50 d PD 2
H62I H 0.4441(18) 0.0763(13) -0.0571(9) 0.250 Uiso 0.50 d PR 2
H62J H 0.4850(18) 0.0627(13) -0.1047(9) 0.250 Uiso 0.50 d PR 2
H62K H 0.5462(18) 0.1050(13) -0.0657(9) 0.250 Uiso 0.50 d PR 2
C63D C 0.5088(18) 0.2240(14) -0.1434(8) 0.131(8) Uiso 0.50 d PD 2
H63I H 0.4806(18) 0.2687(14) -0.1546(8) 0.196 Uiso 0.50 d PR 2
H63J H 0.5726(18) 0.2329(14) -0.1296(8) 0.196 Uiso 0.50 d PR 2
H63K H 0.5113(18) 0.1906(14) -0.1685(8) 0.196 Uiso 0.50 d PR 2
C64D C 0.3089(18) 0.1719(12) -0.1251(9) 0.142(8) Uiso 0.50 d PD 2
O1S O 0.1217(4) 0.3049(3) 0.0505(2) 0.124(2) Uani 1 d . .

loop_
_atom_type_symbol
_atom_type_description
_atom_type_scat_dispersion_real
_atom_type_scat_dispersion_imag
_atom_type_scat_source
C C 0.0033 0.0016 'International Tables Vol C Tables 4.2.6.8 and 6.1.1.4'
H H 0.0000 0.0000 'International Tables Vol C Tables 4.2.6.8 and 6.1.1.4'
N N 0.0061 0.0033 'International Tables Vol C Tables 4.2.6.8 and 6.1.1.4'
O O 0.0106 0.0060 'International Tables Vol C Tables 4.2.6.8 and 6.1.1.4'
Si Si 0.0817 0.0704 'International Tables Vol C Tables 4.2.6.8 and 6.1.1.4'

loop_
_geom_angle_atom_site_label_1
_geom_angle_atom_site_label_2
_geom_angle_atom_site_label_3
_geom_angle
O5A Si5A C52A 110.8(3)
O5A Si5A C53A 110.3(3)
C52A Si5A C53A 109.0(4)
O5A Si5A C54A 104.0(3)
C52A Si5A C54A 112.5(4)
C53A Si5A C54A 110.2(4)
O6A Si6A C64A 108.0(6)
O6A Si6A C63A 106.8(8)
C64A Si6A C63A 107.9(9)
O6A Si6A C62A 111.1(5)
C64A Si6A C62A 109.7(7)
C63A Si6A C62A 113.2(9)
O6A Si6B C64B 103.8(8)
O6A Si6B C62B 112.1(16)
C64B Si6B C62B 110.4(21)
O6A Si6B C63B 115.0(17)
C64B Si6B C63B 104.1(20)
C62B Si6B C63B 110.8(27)
C5A O5A Si5A 130.2(3)
C61A O6A Si6A 133.5(5)
C61A O6A Si6B 114.0(5)
C1A N2A C3A 112.0(5)
C1A N2A C21A 125.0(5)
C3A N2A C21A 122.6(5)
C41A N42A C43A 107.9(5)
C41A N42A C45A 124.3(5)
C43A N42A C45A 126.5(5)
C43A N44A C4A 106.6(5)
O1A C1A N2A 124.7(6)
O1A C1A C8A 126.5(6)
N2A C1A C8A 108.7(5)
O3A C3A N2A 122.9(5)
O3A C3A C7A 128.5(5)
N2A C3A C7A 108.5(5)
N44A C4A C41A 105.1(4)
N44A C4A C7A 114.0(4)
C41A C4A C7A 108.6(4)
N44A C4A C5A 113.4(4)
C41A C4A C5A 112.7(4)
C7A C4A C5A 103.2(4)
O5A C5A C6A 110.5(4)
O5A C5A C4A 112.7(4)
C6A C5A C4A 104.6(4)
C61A C6A C5A 113.3(5)
C61A C6A C8A 116.9(5)
C5A C6A C8A 105.2(4)
C3A C7A C4A 115.4(5)
C3A C7A C8A 104.7(4)
C4A C7A C8A 106.8(4)
C1A C8A C7A 104.7(5)
C1A C8A C6A 115.6(5)
C7A C8A C6A 105.7(4)
C26A C21A C22A 120.7(6)
C26A C21A N2A 119.2(6)
C22A C21A N2A 120.1(6)
C21A C22A C23A 119.1(8)
C24A C23A C22A 118.8(8)
C25A C24A C23A 121.0(8)
C24A C25A C26A 120.9(8)
C21A C26A C25A 119.4(7)
O41A C41A N42A 125.6(5)
O41A C41A C4A 129.7(5)
N42A C41A C4A 104.6(4)
N44A C43A N42A 115.8(5)
N42A C45A C46A 114.1(5)
C51A C46A C47A 116.8(7)
C51A C46A C45A 121.9(6)
C47A C46A C45A 121.3(6)
C46A C47A C48A 122.4(8)
C49A C48A C47A 120.0(9)
C48A C49A C50A 120.3(9)
C51A C50A C49A 117.7(9)
C46A C51A C50A 122.8(9)
C57A C54A C55A 110.6(9)
C57A C54A C56A 109.0(8)
C55A C54A C56A 108.1(8)
C57A C54A Si5A 110.0(6)
C55A C54A Si5A 110.3(6)
C56A C54A Si5A 108.8(6)
O6A C61A C6A 110.5(5)
C67A C64A C66A 109.9(18)
C67A C64A C65A 108.1(24)
C66A C64A C65A 108.4(20)
C67A C64A Si6A 109.3(13)
C66A C64A Si6A 112.0(13)
C65A C64A Si6A 109.1(18)
C62A C64B C65B 115.5(28)
C62A C64B C66B 120.8(26)
C65B C64B C66B 103.9(27)
C62A C64B Si6B 103.1(14)
C65B C64B Si6B 106.8(19)
C66B C64B Si6B 105.6(24)
O5C Si5C C52C 111.8(4)
O5C Si5C C53C 116.0(7)
C52C Si5C C53C 110.1(8)
O5C Si5C C54C 101.4(5)
C52C Si5C C54C 108.0(6)
C53C Si5C C54C 108.8(9)
O6C Si6C C63C 117.7(5)
O6C Si6C C62C 107.1(6)
C63C Si6C C62C 111.1(8)
O6C Si6C C64C 106.8(6)
C63C Si6C C64C 103.5(7)
C62C Si6C C64C 110.4(7)
O5C Si5D C53D 117.7(7)
O5C Si5D C54D 100.3(5)
C53D Si5D C54D 114.3(8)
O5C Si5D C52C 103.4(4)
C53D Si5D C52C 106.6(7)
C54D Si5D C52C 114.4(6)
O6C Si6D C64D 99.1(8)
O6C Si6D C63D 116.6(8)
C64D Si6D C63D 112.3(12)
O6C Si6D C62D 111.1(9)
C64D Si6D C62D 109.8(11)
C63D Si6D C62D 107.7(12)
C5C O5C Si5C 125.7(4)
C5C O5C Si5D 128.1(4)
C61C O6C Si6C 139.1(5)
C61C O6C Si6D 106.2(5)
C1C N2C C3C 112.5(5)
C1C N2C C21C 124.6(5)
C3C N2C C21C 122.9(5)
C41C N42C C43C 108.1(5)
C41C N42C C45C 125.2(5)
C43C N42C C45C 126.7(6)
C43C N44C C4C 107.1(5)
O1C C1C N2C 124.8(6)
O1C C1C C8C 126.7(6)
N2C C1C C8C 108.5(5)
O3C C3C N2C 123.6(5)
O3C C3C C7C 128.4(6)
N2C C3C C7C 107.9(5)
N44C C4C C5C 112.7(4)
N44C C4C C41C 104.9(5)
C5C C4C C41C 114.3(5)
N44C C4C C7C 115.8(4)
C5C C4C C7C 102.1(5)
C41C C4C C7C 107.2(4)
O5C C5C C6C 112.6(5)
O5C C5C C4C 111.7(5)
C6C C5C C4C 105.3(4)
C5C C6C C61C 114.9(5)
C5C C6C C8C 104.9(4)
C61C C6C C8C 115.6(5)
C3C C7C C8C 104.6(5)
C3C C7C C4C 117.1(4)
C8C C7C C4C 105.7(4)
C1C C8C C7C 104.6(5)
C1C C8C C6C 116.9(5)
C7C C8C C6C 106.1(5)
C26C C21C C22C 121.8(6)
C26C C21C N2C 119.0(6)
C22C C21C N2C 119.1(5)
C23C C22C C21C 118.8(7)
C22C C23C C24C 121.3(7)
C23C C24C C25C 119.3(7)
C26C C25C C24C 119.6(7)
C21C C26C C25C 119.0(7)
O41C C41C N42C 126.2(6)
O41C C41C C4C 129.7(6)
N42C C41C C4C 104.0(5)
N44C C43C N42C 115.8(6)
N42C C45C C46C 111.9(6)
C47C C46C C51C 118.9(9)
C47C C46C C45C 120.9(8)
C51C C46C C45C 120.2(8)
C48C C47C C46C 120.8(11)
C47C C48C C49C 121.7(14)
C48C C49C C50C 117.3(13)
C51C C50C C49C 121.7(14)
C50C C51C C46C 119.6(11)
C56C C54C C55C 111.0(13)
C56C C54C C57C 106.8(11)
C55C C54C C57C 104.3(13)
C56C C54C Si5C 112.3(10)
C55C C54C Si5C 112.7(12)
C57C C54C Si5C 109.2(11)
C56C C54D C55D 112.3(13)
C56C C54D C57D 105.6(14)
C55D C54D C57D 112.0(15)
C56C C54D Si5D 108.1(10)
C55D C54D Si5D 110.6(11)
C57D C54D Si5D 108.0(13)
O6C C61C C6C 110.4(6)
C65C C64C C66C 115.3(14)
C65C C64C C67C 106.5(11)
C66C C64C C67C 117.7(14)
C65C C64C Si6C 106.1(10)
C66C C64C Si6C 107.4(13)
C67C C64C Si6C 102.5(10)
C67C C64D C63C 129.1(16)
C67C C64D Si6D 103.4(13)
C63C C64D Si6D 112.0(14)
C67C C64D C65C 92.8(13)
C63C C64D C65C 116.7(14)
Si6D C64D C65C 97.2(12)

loop_
_geom_bond_atom_site_label_1
_geom_bond_atom_site_label_2
_geom_bond_distance
Si5A O5A 1.650(4)
Si5A C52A 1.824(8)
Si5A C53A 1.845(8)
Si5A C54A 1.877(8)
Si6A O6A 1.633(8)
Si6A C64A 1.88(2)
Si6A C63A 1.92(3)
Si6A C62A 1.907(11)
Si6B O6A 1.733(10)
Si6B C64B 1.81(3)
Si6B C62B 1.83(4)
Si6B C63B 1.92(4)
O1A C1A 1.197(7)
O3A C3A 1.201(7)
O5A C5A 1.411(6)
O6A C61A 1.406(7)
O41A C41A 1.208(6)
N2A C1A 1.396(7)
N2A C3A 1.406(7)
N2A C21A 1.429(7)
N42A C41A 1.366(7)
N42A C43A 1.380(7)
N42A C45A 1.469(7)
N44A C43A 1.264(7)
N44A C4A 1.448(7)
C1A C8A 1.502(8)
C3A C7A 1.509(8)
C4A C41A 1.520(7)
C4A C7A 1.539(8)
C4A C5A 1.538(7)
C5A C6A 1.530(7)
C6A C61A 1.524(8)
C6A C8A 1.558(8)
C7A C8A 1.551(8)
C21A C26A 1.360(9)
C21A C22A 1.376(9)
C22A C23A 1.400(10)
C23A C24A 1.387(12)
C24A C25A 1.323(11)
C25A C26A 1.390(10)
C45A C46A 1.492(8)
C46A C51A 1.354(10)
C46A C47A 1.367(9)
C47A C48A 1.372(11)
C48A C49A 1.330(14)
C49A C50A 1.398(14)
C50A C51A 1.384(12)
C54A C57A 1.523(12)
C54A C55A 1.553(12)
C54A C56A 1.572(12)
C62A C64B 1.49(3)
C64A C67A 1.48(3)
C64A C66A 1.53(2)
C64A C65A 1.65(4)
C64B C65B 1.55(3)
C64B C66B 1.62(5)
Si5C O5C 1.652(5)
Si5C C52C 1.838(10)
Si5C C53C 1.84(2)
Si5C C54C 1.87(2)
Si6C O6C 1.669(6)
Si6C C63C 1.770(14)
Si6C C62C 1.84(2)
Si6C C64C 1.92(2)
Si5D O5C 1.739(5)
Si5D C53D 1.84(2)
Si5D C54D 1.86(2)
Si5D C52C 1.942(10)
Si6D O6C 1.794(7)
Si6D C64D 1.79(2)
Si6D C63D 1.88(2)
Si6D C62D 1.88(2)
O1C C1C 1.202(7)
O3C C3C 1.202(6)
O5C C5C 1.415(7)
O6C C61C 1.418(8)
O41C C41C 1.211(7)
N2C C1C 1.392(7)
N2C C3C 1.399(7)
N2C C21C 1.442(7)
N42C C41C 1.373(8)
N42C C43C 1.380(8)
N42C C45C 1.473(8)
N44C C43C 1.254(8)
N44C C4C 1.450(7)
C1C C8C 1.500(9)
C3C C7C 1.511(8)
C4C C5C 1.525(8)
C4C C41C 1.527(8)
C4C C7C 1.550(8)
C5C C6C 1.512(8)
C6C C61C 1.510(9)
C6C C8C 1.559(8)
C7C C8C 1.534(8)
C21C C26C 1.366(8)
C21C C22C 1.372(8)
C22C C23C 1.355(9)
C23C C24C 1.380(10)
C24C C25C 1.385(10)
C25C C26C 1.388(9)
C45C C46C 1.501(10)
C46C C47C 1.371(10)
C46C C51C 1.379(11)
C47C C48C 1.349(14)
C48C C49C 1.36(2)
C49C C50C 1.40(2)
C50C C51C 1.348(15)
C56C C54D 1.49(2)
C56C C54C 1.62(2)
C54C C55C 1.67(3)
C54C C57C 1.64(2)
C54D C55D 1.53(2)
C54D C57D 1.53(2)
C63C C64D 1.82(3)
C65C C64C 1.55(2)
C65C C64D 1.82(3)
C67C C64C 1.61(2)
C67C C64D 1.67(3)
C64C C66C 1.54(2)
